data_1100935
loop_
_publ_author_name
'Joseph M. Collins'
'Ritika Uppal'
'Christopher D. Incarvito'
'Ann M. Valentine'

_publ_contact_author
;

     Prof. Ann M. Valentine

     Department of Chemistry

     Yale University

     225 Prospect St

     PO Box 208107

     New Haven, CT 06520-8107

     USA

;
_publ_contact_author_email ann.valentine@yale.edu
_publ_contact_author_fax '+203 432 6144'
_publ_contact_author_phone '+203 432 5162'
_publ_section_title
;

Titanium(IV) Citrate Speciation and Structure under Environmentally and

Biologically Relevant Conditions

;
_journal_name_full 'Inorganic Chemistry'
_journal_page_first 3431
_journal_page_last 3440
_journal_paper_doi 10.1021/ic048158y
_journal_volume 44
_journal_year 2005
_chemical_formula_sum 'C18 H46 Na8 O38 Ti'
_chemical_formula_weight 1102.37
_chemical_name_systematic
; 

 ? 

;
_space_group_IT_number 2
_symmetry_cell_setting triclinic
_symmetry_space_group_name_Hall '-P 1'
_symmetry_space_group_name_H-M 'P -1'
_atom_sites_solution_hydrogens geom
_atom_sites_solution_primary direct
_atom_sites_solution_secondary difmap
_audit_creation_method SHELXL-97
_cell_angle_alpha 99.27(3)
_cell_angle_beta 92.21(3)
_cell_angle_gamma 99.95(3)
_cell_formula_units_Z 2
_cell_length_a 11.634(2)
_cell_length_b 13.223(3)
_cell_length_c 13.291(3)
_cell_measurement_temperature 293(2)
_cell_volume 1982.9(8)
_computing_cell_refinement Denzo
_computing_data_collection 'Nonius Collect'
_computing_data_reduction Denzo
_computing_molecular_graphics XP
_computing_publication_material XCIF
_computing_structure_refinement 'SHELXL-97 (Sheldrick, 1997)'
_computing_structure_solution 'SHELXS-97 (Sheldrick, 1990)'
_diffrn_ambient_temperature 293(2)
_diffrn_measured_fraction_theta_full 0.963
_diffrn_measured_fraction_theta_max 0.963
_diffrn_measurement_device_type 'Nonius KappaCCD'
_diffrn_measurement_method '\w scans'
_diffrn_radiation_monochromator graphite
_diffrn_radiation_source 'fine-focus sealed tube'
_diffrn_radiation_type MoK\a
_diffrn_radiation_wavelength 0.71073
_diffrn_reflns_av_R_equivalents 0.0249
_diffrn_reflns_av_sigmaI/netI 0.0493
_diffrn_reflns_limit_h_max 15
_diffrn_reflns_limit_h_min -15
_diffrn_reflns_limit_k_max 17
_diffrn_reflns_limit_k_min -17
_diffrn_reflns_limit_l_max 17
_diffrn_reflns_limit_l_min -17
_diffrn_reflns_number 16679
_diffrn_reflns_theta_full 28.66
_diffrn_reflns_theta_max 28.66
_diffrn_reflns_theta_min 2.16
_exptl_absorpt_coefficient_mu 0.430
_exptl_absorpt_correction_type none
_exptl_crystal_colour colorless
_exptl_crystal_density_diffrn 1.846
_exptl_crystal_density_method 'not measured'
_exptl_crystal_description plate
_exptl_crystal_F_000 1136
_exptl_crystal_size_max 0.25
_exptl_crystal_size_mid 0.25
_exptl_crystal_size_min 0.10
_refine_diff_density_max 1.376
_refine_diff_density_min -0.810
_refine_diff_density_rms 0.102
_refine_ls_extinction_method none
_refine_ls_goodness_of_fit_ref 1.342
_refine_ls_hydrogen_treatment mixed
_refine_ls_matrix_type full
_refine_ls_number_parameters 701
_refine_ls_number_reflns 9836
_refine_ls_number_restraints 24
_refine_ls_restrained_S_all 1.341
_refine_ls_R_factor_all 0.0737
_refine_ls_R_factor_gt 0.0575
_refine_ls_shift/su_max 1.258
_refine_ls_shift/su_mean 0.055
_refine_ls_structure_factor_coef Fsqd
_refine_ls_weighting_details 'calc w=1/[\s^2^(Fo^2^)+(0.1000P)^2^+0.0000P] where P=(Fo^2^+2Fc^2^)/3'
_refine_ls_weighting_scheme calc
_refine_ls_wR_factor_gt 0.1748
_refine_ls_wR_factor_ref 0.1858
_reflns_number_gt 7889
_reflns_number_total 9836
_reflns_threshold_expression >2sigma(I)
_cod_data_source_file ic048158ysi20041230_010156.cif
_cod_data_source_block ru02
_cod_depositor_comments
;
The following automatic conversions were performed:
'_symmetry_cell_setting' value 'Triclinic' changed to 'triclinic'
according to '/home/saulius/struct/CIF-dictionaries/cif_core.dic'
dictionary named 'cif_core.dic' version 2.4.1 from 2010-06-29.

Automatic conversion script
Id: cif_fix_enum 1527 2010-12-29 10:47:43Z saulius 
;
_cod_original_cell_volume 1982.9(7)
_cod_database_code 1100935

loop_
_symmetry_equiv_pos_as_xyz
'x, y, z'
'-x, -y, -z'

loop_
_atom_site_label
_atom_site_type_symbol
_atom_site_fract_x
_atom_site_fract_y
_atom_site_fract_z
_atom_site_U_iso_or_equiv
_atom_site_adp_type
_atom_site_occupancy
_atom_site_symmetry_multiplicity
_atom_site_calc_flag
_atom_site_refinement_flags
_atom_site_disorder_assembly
_atom_site_disorder_group
Ti1 Ti 0.64581(4) 0.19287(3) 0.66419(3) 0.01312(13) Uani 1 1 d . . .
O1 O 0.61682(15) 0.16471(13) 0.51165(13) 0.0167(4) Uani 1 1 d . . .
O2 O 0.69536(15) 0.32515(14) 0.63458(13) 0.0168(4) Uani 1 1 d . . .
O3 O 0.63402(17) 0.23328(15) 0.37234(14) 0.0226(4) Uani 1 1 d . . .
O4 O 0.9103(2) 0.50630(19) 0.6478(2) 0.0508(8) Uani 1 1 d . . .
O5 O 0.8564(2) 0.57073(16) 0.51652(17) 0.0321(5) Uani 1 1 d . . .
O6 O 0.46190(17) 0.41610(16) 0.64284(15) 0.0259(4) Uani 1 1 d . . .
O7 O 0.42277(16) 0.31810(14) 0.49177(14) 0.0208(4) Uani 1 1 d . . .
O8 O 0.46476(15) 0.17245(13) 0.65512(13) 0.0148(4) Uani 1 1 d . . .
O9 O 0.61669(15) 0.23188(14) 0.79811(13) 0.0161(4) Uani 1 1 d . . .
O10 O 0.31277(15) 0.21222(14) 0.73794(14) 0.0184(4) Uani 1 1 d . . .
O11 O 0.39159(16) 0.00328(14) 0.79334(14) 0.0201(4) Uani 1 1 d . . .
O12 O 0.55594(18) 0.01049(15) 0.88735(15) 0.0259(4) Uani 1 1 d . . .
O13 O 0.4790(2) 0.36268(17) 1.05472(15) 0.0309(5) Uani 1 1 d . . .
O14 O 0.6571(2) 0.40940(18) 1.00478(16) 0.0338(5) Uani 1 1 d . . .
O15 O 0.60765(15) 0.03122(13) 0.64114(14) 0.0172(4) Uani 1 1 d . . .
O16 O 0.79369(15) 0.15954(13) 0.68038(13) 0.0150(4) Uani 1 1 d . . .
O17 O 0.68628(17) -0.11198(14) 0.63425(15) 0.0220(4) Uani 1 1 d . . .
O18 O 0.9240(2) 0.1936(2) 0.9073(2) 0.0335(6) Uani 0.80 1 d P A 1
O18' O 0.9774(10) 0.0708(13) 0.9150(9) 0.052(4) Uani 0.20 1 d P B 2
O19 O 1.04682(17) 0.14690(18) 0.79047(17) 0.0298(5) Uani 1 1 d . . .
O20 O 0.90643(17) 0.13674(15) 0.46379(15) 0.0228(4) Uani 1 1 d . . .
O21 O 0.77351(16) -0.00872(15) 0.43987(15) 0.0211(4) Uani 1 1 d . . .
C1 C 0.6452(2) 0.2420(2) 0.46503(19) 0.0174(5) Uani 1 1 d . . .
C2 C 0.6933(2) 0.3461(2) 0.53483(19) 0.0173(5) Uani 1 1 d . . .
C3 C 0.8173(2) 0.3859(2) 0.5043(2) 0.0214(5) Uani 1 1 d . . .
H3A H 0.8687 0.3394 0.5203 0.026 Uiso 1 1 calc R . .
H3B H 0.8150 0.3848 0.4311 0.026 Uiso 1 1 calc R . .
C4 C 0.8667(2) 0.4962(2) 0.5593(2) 0.0235(6) Uani 1 1 d . . .
C5 C 0.6117(2) 0.42426(19) 0.5259(2) 0.0167(5) Uani 1 1 d . . .
H5A H 0.6432 0.4896 0.5704 0.020 Uiso 1 1 calc R . .
H5B H 0.6078 0.4375 0.4563 0.020 Uiso 1 1 calc R . .
C6 C 0.4890(2) 0.3836(2) 0.5549(2) 0.0186(5) Uani 1 1 d . . .
C7 C 0.4175(2) 0.20788(18) 0.73524(18) 0.0140(5) Uani 1 1 d . . .
C8 C 0.5036(2) 0.23979(19) 0.82960(18) 0.0151(5) Uani 1 1 d . . .
C9 C 0.4709(2) 0.1627(2) 0.90293(19) 0.0183(5) Uani 1 1 d . . .
H9A H 0.5248 0.1828 0.9632 0.022 Uiso 1 1 calc R . .
H9B H 0.3931 0.1677 0.9245 0.022 Uiso 1 1 calc R . .
C10 C 0.4731(2) 0.0499(2) 0.85718(19) 0.0182(5) Uani 1 1 d . . .
C11 C 0.4973(2) 0.3522(2) 0.87878(19) 0.0189(5) Uani 1 1 d . . .
H11A H 0.5398 0.4002 0.8393 0.023 Uiso 1 1 calc R . .
H11B H 0.4164 0.3613 0.8769 0.023 Uiso 1 1 calc R . .
C12 C 0.5477(3) 0.3780(2) 0.9872(2) 0.0219(6) Uani 1 1 d . . .
C13 C 0.6933(2) -0.0165(2) 0.64711(19) 0.0163(5) Uani 1 1 d . . .
C14 C 0.8126(2) 0.05617(19) 0.67509(19) 0.0157(5) Uani 1 1 d . . .
C15 C 0.8567(2) 0.0405(2) 0.7795(2) 0.0235(6) Uani 1 1 d . . .
H15A H 0.8900 -0.0224 0.7724 0.028 Uiso 1 1 calc R C 1
H15B H 0.7918 0.0321 0.8229 0.028 Uiso 1 1 calc R C 1
C16 C 0.9518(3) 0.1360(4) 0.8309(3) 0.0222(7) Uani 0.80 1 d P A 1
C16' C 0.9646(13) 0.0797(14) 0.8225(10) 0.020(3) Uani 0.20 1 d P B 2
C17 C 0.8975(2) 0.0333(2) 0.59300(19) 0.0163(5) Uani 1 1 d . . .
H17A H 0.9738 0.0760 0.6140 0.020 Uiso 1 1 calc R A .
H17B H 0.9058 -0.0392 0.5860 0.020 Uiso 1 1 calc R . .
C18 C 0.8556(2) 0.05501(19) 0.49130(19) 0.0162(5) Uani 1 1 d . A .
Na1 Na 0.59341(9) 0.02602(8) 0.37963(8) 0.0187(2) Uani 1 1 d . . .
Na2 Na 0.68444(11) 0.18367(9) 0.20307(8) 0.0257(3) Uani 1 1 d . . .
O201 O 0.8648(2) 0.13845(18) 0.26630(16) 0.0321(5) Uani 1 1 d D . .
H201 H 0.885(3) 0.142(3) 0.3369(7) 0.048 Uiso 1 1 d D . .
H202 H 0.924(2) 0.190(2) 0.247(3) 0.048 Uiso 1 1 d D . .
O202 O 0.7263(2) 0.12346(19) 0.02529(17) 0.0358(5) Uani 1 1 d D . .
H203 H 0.791(2) 0.162(3) -0.002(3) 0.054 Uiso 1 1 d D . .
H204 H 0.670(3) 0.109(3) -0.031(2) 0.054 Uiso 1 1 d D . .
O203 O 0.7424(2) 0.36145(17) 0.18465(17) 0.0332(5) Uani 1 1 d D . .
H205 H 0.709(3) 0.375(3) 0.1227(17) 0.050 Uiso 1 1 d D . .
H206 H 0.727(3) 0.417(2) 0.234(2) 0.050 Uiso 1 1 d D . .
O204 O 0.4820(2) 0.19418(16) 0.17002(15) 0.0279(5) Uani 1 1 d D . .
H207 H 0.449(3) 0.1225(8) 0.150(3) 0.042 Uiso 1 1 d D . .
H208 H 0.433(3) 0.235(2) 0.143(3) 0.042 Uiso 1 1 d D . .
Na3 Na 0.42911(11) 0.26374(9) 0.32372(8) 0.0271(3) Uani 1 1 d . . .
O301 O 0.4190(2) 0.41153(18) 0.24796(17) 0.0389(6) Uani 1 1 d D . .
H301 H 0.471(3) 0.467(2) 0.289(3) 0.058 Uiso 1 1 d D . .
H302 H 0.443(4) 0.387(3) 0.1822(14) 0.058 Uiso 1 1 d D . .
O302 O 0.1827(4) 0.2678(3) 0.3180(2) 0.0669(10) Uani 1 1 d D . .
H303 H 0.179(5) 0.320(3) 0.375(3) 0.100 Uiso 1 1 d D . .
H304 H 0.1029(15) 0.269(5) 0.301(5) 0.100 Uiso 1 1 d D . .
Na4 Na 0.29758(9) 0.18417(8) 0.54334(8) 0.0186(2) Uani 1 1 d . . .
O401 O 0.11750(17) 0.23970(15) 0.55092(16) 0.0232(4) Uani 1 1 d D . .
H401 H 0.0417(14) 0.204(2) 0.525(3) 0.035 Uiso 1 1 d D . .
H402 H 0.121(3) 0.3043(13) 0.527(3) 0.035 Uiso 1 1 d D . .
Na5 Na 0.14807(9) 0.30208(8) 0.74140(8) 0.0219(2) Uani 1 1 d . . .
O501 O 0.1839(2) 0.40121(19) 0.90673(18) 0.0366(5) Uani 1 1 d D . .
H501 H 0.241(3) 0.459(2) 0.940(3) 0.055 Uiso 1 1 d D . .
H502 H 0.214(3) 0.362(3) 0.952(3) 0.055 Uiso 1 1 d D . .
O502 O -0.03771(18) 0.34410(17) 0.72872(17) 0.0300(5) Uani 1 1 d D . .
H503 H -0.090(3) 0.2812(16) 0.701(3) 0.045 Uiso 1 1 d D . .
H504 H -0.061(3) 0.394(2) 0.692(3) 0.045 Uiso 1 1 d D . .
O503 O 0.24577(17) 0.45325(16) 0.67910(15) 0.0245(4) Uani 1 1 d D . .
H505 H 0.3273(7) 0.454(3) 0.676(3) 0.037 Uiso 1 1 d D . .
H506 H 0.202(3) 0.456(3) 0.6183(15) 0.037 Uiso 1 1 d D . .
Na6 Na 0.19551(10) 0.04728(9) 0.76925(10) 0.0292(3) Uani 1 1 d . . .
O601 O 0.1887(3) 0.0550(3) 0.9487(2) 0.0627(9) Uani 1 1 d D . .
H601 H 0.227(4) 0.001(3) 0.965(4) 0.094 Uiso 1 1 d D . .
H602 H 0.117(3) 0.050(4) 0.982(4) 0.094 Uiso 1 1 d D . .
Na7 Na 0.82373(15) 0.36216(15) 0.88873(14) 0.0288(4) Uani 0.65 1 d P D 1
Na7' Na 0.7881(4) 0.4489(4) 0.8500(4) 0.0518(11) Uani 0.35 1 d P E 2
O70A O 0.9652(3) 0.3858(3) 0.8987(2) 0.0277(7) Uani 0.65 1 d P F 1
O70B O 1.0138(5) 0.5151(5) 0.9428(5) 0.0307(13) Uani 0.35 1 d P . 2
O702 O 0.7739(4) 0.5225(5) 0.8013(4) 0.1088(15) Uani 1 1 d . . .
O703 O 0.945(3) 0.297(3) 1.011(3) 0.77(2) Uiso 1 1 d . . .
Na8 Na 0.8650(2) 0.7031(2) 0.8353(2) 0.0411(6) Uani 0.50 1 d P G 1
Na8' Na 0.8072(3) 0.6172(3) 0.7965(2) 0.0526(8) Uani 0.50 1 d P H 2
O801 O 1.0324(3) 0.6531(3) 0.7881(3) 0.0858(12) Uani 1 1 d . . .
O802 O 0.9720(5) 0.8570(4) 0.9273(4) 0.1235(18) Uani 1 1 d . . .
O803 O 0.7523(3) 0.7185(3) 0.9581(2) 0.0548(7) Uani 1 1 d D . .
H805 H 0.770(5) 0.7907(9) 0.954(4) 0.082 Uiso 1 1 d D . .
H806 H 0.6729(14) 0.702(4) 0.974(4) 0.082 Uiso 1 1 d D . .

loop_
_atom_site_aniso_label
_atom_site_aniso_U_11
_atom_site_aniso_U_22
_atom_site_aniso_U_33
_atom_site_aniso_U_23
_atom_site_aniso_U_13
_atom_site_aniso_U_12
Ti1 0.0124(2) 0.0126(2) 0.0143(2) 0.00173(16) 0.00027(15) 0.00268(16)
O1 0.0203(9) 0.0140(8) 0.0152(8) 0.0014(7) 0.0010(7) 0.0025(7)
O2 0.0181(9) 0.0159(9) 0.0158(8) 0.0032(7) 0.0007(6) 0.0013(7)
O3 0.0284(10) 0.0240(10) 0.0157(9) 0.0031(8) 0.0032(7) 0.0054(8)
O4 0.0637(17) 0.0295(13) 0.0499(16) 0.0162(11) -0.0356(13) -0.0177(12)
O5 0.0422(13) 0.0207(10) 0.0331(12) 0.0099(9) -0.0031(9) 0.0014(9)
O6 0.0264(10) 0.0309(11) 0.0206(10) 0.0010(8) 0.0062(8) 0.0080(8)
O7 0.0216(9) 0.0184(9) 0.0209(9) 0.0027(7) 0.0000(7) 0.0001(7)
O8 0.0147(8) 0.0177(9) 0.0122(8) 0.0007(7) 0.0013(6) 0.0047(7)
O9 0.0160(9) 0.0198(9) 0.0127(8) 0.0015(7) 0.0011(6) 0.0049(7)
O10 0.0152(9) 0.0204(9) 0.0207(9) 0.0022(7) 0.0034(7) 0.0070(7)
O11 0.0243(10) 0.0187(9) 0.0163(9) 0.0014(7) -0.0002(7) 0.0029(7)
O12 0.0292(11) 0.0194(10) 0.0287(11) 0.0010(8) -0.0082(8) 0.0080(8)
O13 0.0441(13) 0.0319(11) 0.0163(10) 0.0011(8) 0.0062(9) 0.0079(10)
O14 0.0369(12) 0.0330(12) 0.0250(11) -0.0002(9) -0.0073(9) -0.0053(10)
O15 0.0135(8) 0.0129(8) 0.0245(9) 0.0029(7) 0.0006(7) 0.0012(7)
O16 0.0139(8) 0.0123(8) 0.0187(9) 0.0012(7) 0.0001(6) 0.0037(7)
O17 0.0238(10) 0.0142(9) 0.0285(10) 0.0050(8) 0.0049(8) 0.0028(7)
O18 0.0314(15) 0.0386(16) 0.0270(14) -0.0035(12) 0.0017(11) 0.0050(12)
O18' 0.025(6) 0.103(12) 0.021(6) 0.017(6) -0.001(4) -0.010(7)
O19 0.0178(10) 0.0396(12) 0.0351(11) 0.0167(10) 0.0003(8) 0.0044(9)
O20 0.0226(10) 0.0217(10) 0.0216(9) 0.0058(8) -0.0038(7) -0.0038(8)
O21 0.0186(9) 0.0173(9) 0.0266(10) 0.0042(8) -0.0041(7) 0.0019(7)
C1 0.0173(12) 0.0181(12) 0.0174(12) 0.0031(10) 0.0015(9) 0.0051(10)
C2 0.0195(12) 0.0152(12) 0.0175(12) 0.0059(10) 0.0009(9) 0.0017(10)
C3 0.0190(13) 0.0212(13) 0.0260(14) 0.0066(11) 0.0060(10) 0.0053(10)
C4 0.0189(13) 0.0225(14) 0.0293(14) 0.0089(11) 0.0026(11) -0.0002(11)
C5 0.0174(12) 0.0148(12) 0.0185(12) 0.0044(10) 0.0019(9) 0.0027(9)
C6 0.0212(13) 0.0168(12) 0.0212(13) 0.0064(10) 0.0023(10) 0.0094(10)
C7 0.0158(11) 0.0114(11) 0.0152(11) 0.0024(9) 0.0008(9) 0.0034(9)
C8 0.0152(11) 0.0163(12) 0.0137(11) 0.0008(9) 0.0020(9) 0.0041(9)
C9 0.0232(13) 0.0181(12) 0.0135(11) 0.0032(9) 0.0024(9) 0.0027(10)
C10 0.0220(13) 0.0176(12) 0.0152(11) 0.0035(9) 0.0037(9) 0.0031(10)
C11 0.0252(13) 0.0156(12) 0.0162(12) 0.0020(10) 0.0006(10) 0.0057(10)
C12 0.0358(16) 0.0125(12) 0.0165(12) -0.0019(10) -0.0002(11) 0.0065(11)
C13 0.0166(12) 0.0184(12) 0.0158(12) 0.0047(10) 0.0053(9) 0.0053(10)
C14 0.0148(11) 0.0145(11) 0.0198(12) 0.0059(9) 0.0014(9) 0.0054(9)
C15 0.0211(13) 0.0302(15) 0.0220(13) 0.0108(11) 0.0045(10) 0.0058(11)
C16 0.0196(17) 0.027(2) 0.0205(18) 0.0048(17) -0.0039(13) 0.0057(16)
C16' 0.023(7) 0.025(8) 0.011(6) 0.001(6) -0.002(5) 0.003(6)
C17 0.0131(11) 0.0171(12) 0.0206(12) 0.0065(10) 0.0028(9) 0.0047(9)
C18 0.0140(11) 0.0160(12) 0.0194(12) 0.0032(10) 0.0029(9) 0.0041(9)
Na1 0.0165(5) 0.0194(5) 0.0180(5) -0.0025(4) -0.0009(4) 0.0029(4)
Na2 0.0340(6) 0.0215(6) 0.0214(6) 0.0047(4) 0.0003(5) 0.0044(5)
O201 0.0323(12) 0.0383(13) 0.0247(11) 0.0092(10) -0.0004(9) 0.0006(10)
O202 0.0359(13) 0.0412(13) 0.0254(11) 0.0029(10) -0.0050(9) -0.0024(10)
O203 0.0503(14) 0.0241(11) 0.0234(11) 0.0044(9) -0.0080(9) 0.0037(10)
O204 0.0449(13) 0.0201(10) 0.0198(10) 0.0031(8) -0.0009(9) 0.0101(9)
Na3 0.0396(7) 0.0227(6) 0.0174(5) 0.0048(4) 0.0027(5) 0.0001(5)
O301 0.0698(17) 0.0258(12) 0.0214(11) 0.0000(9) 0.0055(11) 0.0135(11)
O302 0.127(3) 0.0534(18) 0.0379(16) 0.0209(14) 0.0224(18) 0.048(2)
Na4 0.0188(5) 0.0192(5) 0.0173(5) 0.0037(4) -0.0011(4) 0.0019(4)
O401 0.0204(10) 0.0187(9) 0.0298(11) 0.0053(8) -0.0033(8) 0.0017(8)
Na5 0.0197(5) 0.0206(5) 0.0255(6) 0.0029(4) -0.0001(4) 0.0054(4)
O501 0.0448(14) 0.0330(13) 0.0303(12) 0.0022(10) 0.0040(10) 0.0052(10)
O502 0.0241(10) 0.0255(11) 0.0390(12) 0.0030(9) -0.0099(9) 0.0054(8)
O503 0.0233(10) 0.0266(10) 0.0218(10) 0.0027(8) 0.0017(8) 0.0012(8)
Na6 0.0284(6) 0.0248(6) 0.0368(7) 0.0063(5) 0.0032(5) 0.0099(5)
O601 0.0619(19) 0.096(2) 0.0492(17) 0.0270(17) 0.0162(14) 0.0504(18)
Na7 0.0213(8) 0.0359(10) 0.0262(9) -0.0004(8) 0.0070(7) 0.0015(7)
Na7' 0.049(3) 0.056(3) 0.048(3) 0.006(2) 0.003(2) 0.007(2)
O70A 0.0221(15) 0.046(2) 0.0139(14) -0.0055(13) 0.0005(11) 0.0136(14)
O70B 0.030(3) 0.037(3) 0.027(3) -0.002(3) -0.003(2) 0.016(3)
O702 0.101(3) 0.139(5) 0.095(3) 0.022(3) 0.025(3) 0.041(3)
Na8 0.0367(15) 0.0514(18) 0.0377(15) 0.0126(13) 0.0048(11) 0.0102(13)
Na8' 0.086(3) 0.0424(18) 0.0370(16) 0.0139(14) 0.0183(16) 0.0221(18)
O801 0.055(2) 0.107(3) 0.086(3) 0.002(2) -0.0044(18) 0.007(2)
O802 0.142(5) 0.133(4) 0.099(4) 0.018(3) -0.012(3) 0.040(4)
O803 0.0436(16) 0.0642(19) 0.0577(17) 0.0193(15) -0.0061(13) 0.0071(15)

loop_
_atom_type_symbol
_atom_type_description
_atom_type_scat_dispersion_real
_atom_type_scat_dispersion_imag
_atom_type_scat_source
C C 0.0033 0.0016 'International Tables Vol C Tables 4.2.6.8 and 6.1.1.4'
H H 0.0000 0.0000 'International Tables Vol C Tables 4.2.6.8 and 6.1.1.4'
O O 0.0106 0.0060 'International Tables Vol C Tables 4.2.6.8 and 6.1.1.4'
Na Na 0.0362 0.0249 'International Tables Vol C Tables 4.2.6.8 and 6.1.1.4'
Ti Ti 0.2776 0.4457 'International Tables Vol C Tables 4.2.6.8 and 6.1.1.4'

loop_
_geom_angle_atom_site_label_1
_geom_angle_atom_site_label_2
_geom_angle_atom_site_label_3
_geom_angle
_geom_angle_site_symmetry_1
_geom_angle_site_symmetry_3
_geom_angle_publ_flag
O9 Ti1 O2 97.71(9) . . ?
O9 Ti1 O16 100.35(8) . . ?
O2 Ti1 O16 96.78(8) . . ?
O9 Ti1 O1 157.88(8) . . ?
O2 Ti1 O1 79.49(8) . . ?
O16 Ti1 O1 101.77(8) . . ?
O9 Ti1 O8 78.43(8) . . ?
O2 Ti1 O8 104.89(8) . . ?
O16 Ti1 O8 158.28(8) . . ?
O1 Ti1 O8 81.11(8) . . ?
O9 Ti1 O15 103.96(8) . . ?
O2 Ti1 O15 158.29(8) . . ?
O16 Ti1 O15 78.20(8) . . ?
O1 Ti1 O15 80.90(8) . . ?
O8 Ti1 O15 81.06(8) . . ?
C1 O1 Ti1 116.83(16) . . ?
C2 O2 Ti1 122.49(16) . . ?
C7 O8 Ti1 116.66(15) . . ?
C8 O9 Ti1 122.71(15) . . ?
C13 O15 Ti1 117.21(16) . . ?
C14 O16 Ti1 123.07(15) . . ?
C16 O18 O703 156.2(12) . . ?
C16 O19 C16' 35.0(7) . . ?
O3 C1 O1 122.4(2) . . ?
O3 C1 C2 122.7(2) . . ?
O1 C1 C2 114.9(2) . . ?
O2 C2 C1 106.3(2) . . ?
O2 C2 C5 108.8(2) . . ?
C1 C2 C5 110.3(2) . . ?
O2 C2 C3 111.4(2) . . ?
C1 C2 C3 108.0(2) . . ?
C5 C2 C3 111.8(2) . . ?
C4 C3 C2 112.2(2) . . ?
O5 C4 O4 123.3(3) . . ?
O5 C4 C3 119.2(3) . . ?
O4 C4 C3 117.4(3) . . ?
C6 C5 C2 111.5(2) . . ?
O7 C6 O6 123.5(3) . . ?
O7 C6 C5 118.6(2) . . ?
O6 C6 C5 117.8(2) . . ?
O10 C7 O8 123.9(2) . . ?
O10 C7 C8 123.1(2) . . ?
O8 C7 C8 112.9(2) . . ?
O9 C8 C7 108.16(19) . . ?
O9 C8 C9 108.4(2) . . ?
C7 C8 C9 108.3(2) . . ?
O9 C8 C11 111.2(2) . . ?
C7 C8 C11 108.7(2) . . ?
C9 C8 C11 111.9(2) . . ?
C10 C9 C8 114.0(2) . . ?
O11 C10 O12 125.0(2) . . ?
O11 C10 C9 117.7(2) . . ?
O12 C10 C9 117.3(2) . . ?
C12 C11 C8 112.1(2) . . ?
O13 C12 O14 123.9(3) . . ?
O13 C12 C11 117.0(3) . . ?
O14 C12 C11 119.0(3) . . ?
O17 C13 O15 125.5(2) . . ?
O17 C13 C14 120.4(2) . . ?
O15 C13 C14 114.0(2) . . ?
O16 C14 C15 109.6(2) . . ?
O16 C14 C17 109.5(2) . . ?
C15 C14 C17 112.3(2) . . ?
O16 C14 C13 107.35(19) . . ?
C15 C14 C13 107.7(2) . . ?
C17 C14 C13 110.2(2) . . ?
C16' C15 C14 124.5(7) . . ?
C16' C15 C16 29.5(7) . . ?
C14 C15 C16 110.9(2) . . ?
O19 C16 O18 126.9(4) . . ?
O19 C16 C15 116.0(3) . . ?
O18 C16 C15 117.0(3) . . ?
O18' C16' O19 115.5(12) . . ?
O18' C16' C15 114.0(12) . . ?
O19 C16' C15 128.2(11) . . ?
C18 C17 C14 111.6(2) . . ?
O20 C18 O21 124.4(2) . . ?
O20 C18 C17 116.9(2) . . ?
O21 C18 C17 118.7(2) . . ?

loop_
_geom_bond_atom_site_label_1
_geom_bond_atom_site_label_2
_geom_bond_distance
_geom_bond_site_symmetry_2
_geom_bond_publ_flag
Ti1 O9 1.8330(18) . ?
Ti1 O2 1.8542(18) . ?
Ti1 O16 1.8613(18) . ?
Ti1 O1 2.0058(18) . ?
Ti1 O8 2.0730(18) . ?
Ti1 O15 2.0762(18) . ?
O1 C1 1.281(3) . ?
O2 C2 1.397(3) . ?
O3 C1 1.218(3) . ?
O4 C4 1.240(4) . ?
O5 C4 1.235(3) . ?
O6 C6 1.250(3) . ?
O7 C6 1.238(3) . ?
O8 C7 1.276(3) . ?
O9 C8 1.412(3) . ?
O10 C7 1.231(3) . ?
O11 C10 1.252(3) . ?
O12 C10 1.254(3) . ?
O13 C12 1.241(4) . ?
O14 C12 1.269(4) . ?
O15 C13 1.275(3) . ?
O16 C14 1.413(3) . ?
O17 C13 1.234(3) . ?
O18 C16 1.256(5) . ?
O18 O703 1.75(3) . ?
O18' C16' 1.260(18) . ?
O19 C16 1.244(4) . ?
O19 C16' 1.321(15) . ?
O20 C18 1.255(3) . ?
O21 C18 1.256(3) . ?
C1 C2 1.533(4) . ?
C2 C5 1.535(4) . ?
C2 C3 1.540(4) . ?
C3 C4 1.526(4) . ?
C5 C6 1.523(4) . ?
C7 C8 1.530(3) . ?
C8 C9 1.532(3) . ?
C8 C11 1.539(3) . ?
C9 C10 1.522(4) . ?
C11 C12 1.498(4) . ?
C13 C14 1.540(4) . ?
C14 C15 1.519(4) . ?
C14 C17 1.529(3) . ?
C15 C16' 1.339(14) . ?
C15 C16 1.570(5) . ?
C17 C18 1.507(3) . ?
O70B O70B 1.664(13) 2_767 ?
